data_7056600
loop_
_publ_author_name
'Zhang, Mei-Li'
'Wang, Ji-Jiang'
'Ma, Zhen-Zhen'
'Qiao, Lei'

_publ_section_title
;
 Color tunable entangled coordination polymers based on long flexible
 bis(imidazole) ligands and phenylenediacetate
;
_journal_name_full 'New J. Chem.'
_journal_paper_doi 10.1039/C7NJ00645D
_journal_year 2017
_chemical_formula_moiety '0.5(C60 H52 Cd2 N8 O8)'
_chemical_formula_sum 'C30 H26 Cd N4 O4'
_chemical_formula_weight 618.98
_chemical_name_systematic
;
 ?
;
_space_group_crystal_system monoclinic
_space_group_IT_number 13
_space_group_name_Hall '-P 2yc'
_space_group_name_H-M_alt 'P 1 2/c 1'
_symmetry_Int_Tables_number 13
_symmetry_space_group_name_Hall '-P 2yc'
_symmetry_space_group_name_H-M 'P 1 2/c 1'
_audit_creation_date 2017-06-06
_audit_creation_method
;
Olex2 1.2
(compiled 2017.03.28 svn.r3405 for OlexSys, GUI svn.r5337)
;
_audit_update_record
;
2017-09-12 deposited with the CCDC.
2017-09-12 downloaded from the CCDC.
;
_cell_angle_alpha 90
_cell_angle_beta 115.411(12)
_cell_angle_gamma 90
_cell_formula_units_Z 2
_cell_length_a 12.325(3)
_cell_length_b 6.5356(15)
_cell_length_c 17.769(3)
_cell_measurement_reflns_used 5714
_cell_measurement_temperature 293(2)
_cell_measurement_theta_max 30.58
_cell_measurement_theta_min 2.41
_cell_volume 1292.8(5)
_computing_cell_refinement 'Bruker SMART'
_computing_data_collection 'Bruker SMART'
_computing_data_reduction 'Bruker SAINT'
_computing_molecular_graphics 'Olex2 (Dolomanov et al., 2009)'
_computing_publication_material 'Olex2 (Dolomanov et al., 2009)'
_computing_structure_refinement 'olex2.refine (Bourhis et al., 2015)'
_computing_structure_solution 'SIR2004 (Burla et al., 2007)'
_diffrn_measured_fraction_theta_full 0.9871
_diffrn_measured_fraction_theta_max 0.9871
_diffrn_measurement_device_type 'CCD area detector'
_diffrn_measurement_method 'phi and omega scans'
_diffrn_radiation_monochromator graphite
_diffrn_radiation_type 'Mo K\a'
_diffrn_radiation_wavelength 0.71073
_diffrn_reflns_av_R_equivalents 0.0267
_diffrn_reflns_av_unetI/netI 0.0396
_diffrn_reflns_limit_h_max 10
_diffrn_reflns_limit_h_min -15
_diffrn_reflns_limit_k_max 8
_diffrn_reflns_limit_k_min -6
_diffrn_reflns_limit_l_max 22
_diffrn_reflns_limit_l_min -22
_diffrn_reflns_number 6613
_diffrn_reflns_theta_full 25.4990
_diffrn_reflns_theta_max 25.50
_diffrn_reflns_theta_min 2.41
_exptl_absorpt_coefficient_mu 0.889
_exptl_absorpt_correction_T_max 0.8082
_exptl_absorpt_correction_T_min 0.7762
_exptl_absorpt_correction_type none
_exptl_crystal_colour colorless
_exptl_crystal_density_diffrn 1.5899
_exptl_crystal_density_method none
_exptl_crystal_description block
_exptl_crystal_F_000 626.6475
_exptl_crystal_size_max 0.3
_exptl_crystal_size_mid 0.28
_exptl_crystal_size_min 0.25
_refine_diff_density_max 1.6115
_refine_diff_density_min -1.0054
_refine_diff_density_rms 0.1323
_refine_ls_d_res_high 0.8255
_refine_ls_d_res_low 8.4544
_refine_ls_goodness_of_fit_ref 1.0183
_refine_ls_hydrogen_treatment constr
_refine_ls_matrix_type full
_refine_ls_number_constraints 24
_refine_ls_number_parameters 177
_refine_ls_number_reflns 2371
_refine_ls_number_restraints 0
_refine_ls_restrained_S_all 1.0183
_refine_ls_R_factor_all 0.0413
_refine_ls_R_factor_gt 0.0398
_refine_ls_shift/su_max 0.0001
_refine_ls_shift/su_mean 0.0000
_refine_ls_structure_factor_coef Fsqd
_refine_ls_weighting_details 'w=1/[\s^2^(Fo^2^)+(0.0000P)^2^+8.0319P] where P=(Fo^2^+2Fc^2^)/3'
_refine_ls_weighting_scheme calc
_refine_ls_wR_factor_gt 0.1104
_refine_ls_wR_factor_ref 0.1112
_reflns_Friedel_coverage 0.0
_reflns_limit_h_max 13
_reflns_limit_h_min -14
_reflns_limit_k_max 7
_reflns_limit_k_min 0
_reflns_limit_l_max 21
_reflns_limit_l_min 0
_reflns_number_gt 2283
_reflns_number_total 2371
_reflns_threshold_expression I>=2u(I)
_cod_data_source_file c7nj00645d2.cif
_cod_data_source_block 4
_cod_database_code 7056600
_olex2_refinement_description
;
1. Fixed Uiso
 At 1.2 times of:
  All C(H) groups, All C(H,H) groups
2.a Secondary CH2 refined with riding coordinates:
 C4(H4a,H4b), C12(H12a,H12b)
2.b Aromatic/amide H refined with riding coordinates:
 C1(H1), C2(H2), C3(H3), C6(H6), C7(H7), C9(H9), C10(H10), C13(H13), C15(H15)
;
_olex2_submission_special_instructions 'No special instructions were received'

loop_
_space_group_symop_id
_space_group_symop_operation_xyz
1 x,y,z
2 -x,y,-z+1/2
3 -x,-y,-z
4 x,-y,z-1/2

loop_
_atom_site_label
_atom_site_type_symbol
_atom_site_fract_x
_atom_site_fract_y
_atom_site_fract_z
_atom_site_U_iso_or_equiv
_atom_site_adp_type
_atom_site_occupancy
_atom_site_site_symmetry_order
_atom_site_refinement_flags_posn
_atom_site_refinement_flags_adp
_atom_site_refinement_flags_occupancy
Cd1 Cd 0.5 0.86252(7) 0.25 0.03287(17) Uani 1.000000 2 S T P
O1 O 0.6866(4) 1.0533(8) 0.2505(3) 0.0708(13) Uani 1.000000 1 . . .
O2 O 0.5084(3) 1.0623(6) 0.1481(2) 0.0503(9) Uani 1.000000 1 . . .
N1 N 0.3488(4) 0.6336(7) 0.1803(2) 0.0395(9) Uani 1.000000 1 . . .
N2 N 0.2467(4) 0.3700(7) 0.1063(2) 0.0394(9) Uani 1.000000 1 . . .
C1 C 0.3550(4) 0.4592(8) 0.1454(3) 0.0402(11) Uani 1.000000 1 . . .
H1 H 0.4259(4) 0.4042(8) 0.1475(3) 0.0483(14) Uiso 1.000000 1 R . .
C2 C 0.2286(5) 0.6556(9) 0.1632(3) 0.0461(12) Uani 1.000000 1 . . .
H2 H 0.1962(5) 0.7649(9) 0.1802(3) 0.0553(15) Uiso 1.000000 1 R . .
C3 C 0.1658(5) 0.4946(9) 0.1180(3) 0.0478(13) Uani 1.000000 1 . . .
H3 H 0.0836(5) 0.4725(9) 0.0985(3) 0.0574(16) Uiso 1.000000 1 R . .
C4 C 0.2221(5) 0.1682(8) 0.0657(3) 0.0480(13) Uani 1.000000 1 . . .
H4a H 0.2979(5) 0.0992(8) 0.0790(3) 0.0576(16) Uiso 1.000000 1 R . .
H4b H 0.1773(5) 0.0867(8) 0.0883(3) 0.0576(16) Uiso 1.000000 1 R . .
C5 C 0.1520(4) 0.1782(8) -0.0283(3) 0.0382(11) Uani 1.000000 1 . . .
C6 C 0.0882(5) 0.0067(9) -0.0702(3) 0.0452(12) Uani 1.000000 1 . . .
H6 H 0.0850(5) -0.1074(9) -0.0399(3) 0.0542(15) Uiso 1.000000 1 R . .
C7 C 0.0290(5) 0.0029(8) -0.1567(3) 0.0448(12) Uani 1.000000 1 . . .
H7 H -0.0130(5) -0.1138(8) -0.1836(3) 0.0537(15) Uiso 1.000000 1 R . .
C8 C 0.0318(4) 0.1717(8) -0.2035(3) 0.0385(11) Uani 1.000000 1 . . .
C9 C 0.0942(5) 0.3442(9) -0.1612(3) 0.0490(13) Uani 1.000000 1 . . .
H9 H 0.0961(5) 0.4595(9) -0.1913(3) 0.0587(16) Uiso 1.000000 1 R . .
C10 C 0.1538(5) 0.3476(9) -0.0747(3) 0.0475(13) Uani 1.000000 1 . . .
H10 H 0.1953(5) 0.4646(9) -0.0478(3) 0.0570(15) Uiso 1.000000 1 R . .
C11 C 0.6172(5) 1.1094(8) 0.1810(3) 0.0400(11) Uani 1.000000 1 . . .
C12 C 0.6691(5) 1.2420(11) 0.1330(4) 0.0639(18) Uani 1.000000 1 . . .
H12a H 0.7303(5) 1.3301(11) 0.1727(4) 0.077(2) Uiso 1.000000 1 R . .
H12b H 0.7088(5) 1.1522(11) 0.1092(4) 0.077(2) Uiso 1.000000 1 R . .
C13 C 0.5678(6) 1.5789(10) 0.0777(3) 0.0527(14) Uani 1.000000 1 . . .
H13 H 0.6135(6) 1.6349(10) 0.1299(3) 0.0632(17) Uiso 1.000000 1 R . .
C14 C 0.5816(5) 1.3751(9) 0.0637(3) 0.0461(13) Uani 1.000000 1 . . .
C15 C 0.5130(6) 1.2980(9) -0.0152(4) 0.0526(14) Uani 1.000000 1 . . .
H15 H 0.5213(6) 1.1614(9) -0.0264(4) 0.0631(17) Uiso 1.000000 1 R . .

loop_
_atom_site_aniso_label
_atom_site_aniso_U_11
_atom_site_aniso_U_22
_atom_site_aniso_U_33
_atom_site_aniso_U_12
_atom_site_aniso_U_13
_atom_site_aniso_U_23
Cd1 0.0377(3) 0.0274(3) 0.0309(3) -0.000000 0.0122(2) 0.000000
O1 0.078(3) 0.072(3) 0.046(2) -0.004(2) 0.012(2) 0.021(2)
O2 0.052(2) 0.054(2) 0.049(2) 0.0002(19) 0.0250(18) 0.0130(18)
N1 0.037(2) 0.035(2) 0.043(2) -0.0036(18) 0.0143(18) -0.0041(18)
N2 0.037(2) 0.036(2) 0.037(2) -0.0017(18) 0.0084(17) -0.0012(18)
C1 0.035(3) 0.033(3) 0.050(3) 0.000(2) 0.017(2) -0.002(2)
C2 0.043(3) 0.043(3) 0.053(3) 0.006(2) 0.021(2) -0.002(2)
C3 0.030(3) 0.052(3) 0.057(3) -0.000(2) 0.015(2) -0.004(3)
C4 0.052(3) 0.034(3) 0.041(3) -0.003(2) 0.004(2) -0.004(2)
C5 0.033(2) 0.035(3) 0.041(3) 0.001(2) 0.011(2) -0.003(2)
C6 0.050(3) 0.036(3) 0.041(3) -0.004(2) 0.012(2) 0.002(2)
C7 0.047(3) 0.036(3) 0.042(3) -0.007(2) 0.010(2) -0.004(2)
C8 0.031(2) 0.044(3) 0.040(3) 0.002(2) 0.015(2) -0.000(2)
C9 0.055(3) 0.045(3) 0.045(3) -0.010(3) 0.020(2) 0.004(2)
C10 0.047(3) 0.043(3) 0.045(3) -0.012(3) 0.013(2) -0.005(2)
C11 0.054(3) 0.029(3) 0.037(3) 0.005(2) 0.019(2) 0.003(2)
C12 0.050(3) 0.073(5) 0.071(4) 0.010(3) 0.029(3) 0.037(4)
C13 0.069(4) 0.053(4) 0.040(3) -0.006(3) 0.027(3) 0.003(3)
C14 0.050(3) 0.050(3) 0.048(3) 0.002(3) 0.030(2) 0.017(3)
C15 0.076(4) 0.036(3) 0.056(3) 0.004(3) 0.039(3) 0.006(3)

loop_
_atom_type_symbol
_atom_type_scat_dispersion_real
_atom_type_scat_dispersion_imag
_atom_type_scat_Cromer_Mann_a1
_atom_type_scat_Cromer_Mann_a2
_atom_type_scat_Cromer_Mann_a3
_atom_type_scat_Cromer_Mann_a4
_atom_type_scat_Cromer_Mann_b1
_atom_type_scat_Cromer_Mann_b2
_atom_type_scat_Cromer_Mann_b3
_atom_type_scat_Cromer_Mann_b4
_atom_type_scat_Cromer_Mann_c
_atom_type_scat_source
_atom_type_scat_dispersion_source
H 0.00000 0.00000 0.49300 0.32291 0.14019 0.04081 10.51090 26.12570 3.14236 57.79970 0.0030380000826 'International Tables Volume C Table 6.1.1.4 (pp. 500-502)' 'Henke, Gullikson and Davis, At. Data and Nucl. Data Tables, 1993, 54, 2'
C 0.00347 0.00161 2.31000 1.02000 1.58860 0.86500 20.84390 10.20750 0.56870 51.65120 0.215599998832 'International Tables Volume C Table 6.1.1.4 (pp. 500-502)' 'Henke, Gullikson and Davis, At. Data and Nucl. Data Tables, 1993, 54, 2'
Cd -0.80532 1.22853 19.22140 17.64440 4.46100 1.60290 0.59460 6.90890 24.70080 87.48250 5.06939983368 'International Tables Volume C Table 6.1.1.4 (pp. 500-502)' 'Henke, Gullikson and Davis, At. Data and Nucl. Data Tables, 1993, 54, 2'
O 0.01158 0.00611 3.04850 2.28680 1.54630 0.86700 13.27710 5.70110 0.32390 32.90890 0.250800013542 'International Tables Volume C Table 6.1.1.4 (pp. 500-502)' 'Henke, Gullikson and Davis, At. Data and Nucl. Data Tables, 1993, 54, 2'
N 0.00653 0.00323 12.21260 3.13220 2.01250 1.16630 0.00570 9.89330 28.99750 0.58260 -11.5290002823 'International Tables Volume C Table 6.1.1.4 (pp. 500-502)' 'Henke, Gullikson and Davis, At. Data and Nucl. Data Tables, 1993, 54, 2'

loop_
_geom_angle_atom_site_label_1
_geom_angle_atom_site_label_2
_geom_angle_atom_site_label_3
_geom_angle
_geom_angle_site_symmetry_1
_geom_angle_site_symmetry_3
O2 Cd1 O2 109.8(2) 2_655 .
N1 Cd1 O2 120.05(14) . 2_655
N1 Cd1 O2 104.43(15) 2_655 2_655
N1 Cd1 O2 104.43(15) . .
N1 Cd1 O2 120.05(14) 2_655 .
N1 Cd1 N1 98.6(2) 2_655 .
C11 O2 Cd1 100.1(3) . 2_655
C1 N1 Cd1 128.4(3) . .
C2 N1 Cd1 126.5(3) . .
C2 N1 C1 105.0(4) . .
C3 N2 C1 106.8(4) . .
C4 N2 C1 126.3(4) . .
C4 N2 C3 126.6(4) . .
N2 C1 N1 111.9(4) . .
H1 C1 N1 124.0(3) . .
H1 C1 N2 124.0(3) . .
H2 C2 N1 125.2(3) . .
C3 C2 N1 109.7(5) . .
C3 C2 H2 125.2(3) . .
C2 C3 N2 106.5(5) . .
H3 C3 N2 126.7(3) . .
H3 C3 C2 126.7(3) . .
H4a C4 N2 108.8(3) . .
H4b C4 N2 108.8(3) . .
H4b C4 H4a 107.7 . .
C5 C4 N2 113.7(4) . .
C5 C4 H4a 108.8(3) . .
C5 C4 H4b 108.8(3) . .
C6 C5 C4 118.7(5) . .
C10 C5 C4 122.9(5) . .
C10 C5 C6 118.4(5) . .
H6 C6 C5 119.5(3) . .
C7 C6 C5 121.0(5) . .
C7 C6 H6 119.5(3) . .
H7 C7 C6 119.6(3) . .
C8 C7 C6 120.7(5) . .
C8 C7 H7 119.6(3) . .
C8 C8 C7 121.7(3) 2_554 .
C9 C8 C7 118.0(5) . .
H9 C9 C8 119.4(3) . .
C10 C9 C8 121.2(5) . .
C10 C9 H9 119.4(3) . .
C9 C10 C5 120.6(5) . .
H10 C10 C5 119.7(3) . .
H10 C10 C9 119.7(3) . .
O2 C11 O1 123.1(5) . .
C12 C11 O1 117.1(5) . .
C12 C11 O2 119.8(5) . .
H12a C12 C11 108.0(3) . .
H12b C12 C11 108.0(3) . .
H12b C12 H12a 107.3 . .
C14 C12 C11 117.0(5) . .
C14 C12 H12a 108.0(4) . .
C14 C12 H12b 108.0(4) . .
C14 C13 H13 119.4(3) . .
C15 C13 H13 119.4(4) 3_685 .
C15 C13 C14 121.2(6) 3_685 .
C13 C14 C12 120.6(6) . .
C15 C14 C12 121.7(6) . .
C15 C14 C13 117.7(5) . .
C14 C15 C13 121.1(6) . 3_685
H15 C15 C13 119.5(4) . 3_685
H15 C15 C14 119.5(3) . .

loop_
_geom_bond_atom_site_label_1
_geom_bond_atom_site_label_2
_geom_bond_distance
_geom_bond_site_symmetry_2
Cd1 O2 2.271(4) .
Cd1 O2 2.271(4) 2_655
Cd1 N1 2.294(4) .
Cd1 N1 2.294(4) 2_655
O1 C11 1.217(6) .
O2 C11 1.250(6) .
N1 C1 1.316(6) .
N1 C2 1.386(6) .
N2 C1 1.345(6) .
N2 C3 1.371(7) .
N2 C4 1.471(6) .
C1 H1 0.9300 .
C2 H2 0.9300 .
C2 C3 1.348(8) .
C3 H3 0.9300 .
C4 H4a 0.9700 .
C4 H4b 0.9700 .
C4 C5 1.516(7) .
C5 C6 1.389(7) .
C5 C10 1.387(7) .
C6 H6 0.9300 .
C6 C7 1.391(7) .
C7 H7 0.9300 .
C7 C8 1.391(7) .
C8 C8 1.494(9) 2_554
C8 C9 1.390(7) .
C9 H9 0.9300 .
C9 C10 1.390(7) .
C10 H10 0.9300 .
C11 C12 1.536(7) .
C12 H12a 0.9700 .
C12 H12b 0.9700 .
C12 C14 1.515(8) .
C13 H13 0.9300 .
C13 C14 1.379(8) .
C13 C15 1.387(8) 3_685
C14 C15 1.384(8) .
C15 H15 0.9300 .
